data_4316785
loop_
_publ_author_name
'Yong Huang'
'Yueh-Hsuan Tsai'
'Wen-Chou Hung'
'Chieh-Shen Lin'
'Wei Wang'
'Jui-Hsien Huang'
'Saikat Dutta'
'Chu-Chieh Lin'

_publ_section_title
;
 Synthesis and Structural Studies of Lithium and Sodium Complexes with
 OOO-Tridentate Bis(phenolate) Ligands: Effective Catalysts for the
 Ring-Opening Polymerization of l-Lactide
;
_journal_name_full 'Inorganic Chemistry'
_journal_page_first 9416
_journal_page_last 9425
_journal_paper_doi 10.1021/ic1011154
_journal_volume 49
_journal_year 2010
_chemical_formula_moiety 'C37 H53 Li O4'
_chemical_formula_sum 'C37 H53 Li O4'
_chemical_formula_weight 568.73
_chemical_name_systematic
; 
 ? 
;
_space_group_IT_number 14
_symmetry_cell_setting monoclinic
_symmetry_space_group_name_Hall '-P 2ybc'
_symmetry_space_group_name_H-M 'P 1 21/c 1'
_atom_sites_solution_hydrogens geom
_atom_sites_solution_primary direct
_atom_sites_solution_secondary difmap
_audit_creation_method SHELXL-97
_cell_angle_alpha 90.00
_cell_angle_beta 104.027(7)
_cell_angle_gamma 90.00
_cell_formula_units_Z 4
_cell_length_a 14.687(5)
_cell_length_b 14.445(5)
_cell_length_c 17.536(6)
_cell_measurement_reflns_used 3585
_cell_measurement_temperature 293(2)
_cell_measurement_theta_max 20.4355
_cell_measurement_theta_min 2.779
_cell_volume 3609(2)
_computing_cell_refinement 'Bruker SMART'
_computing_data_collection 'Bruker SMART'
_computing_data_reduction 'Bruker SHELXTL'
_computing_molecular_graphics 'Bruker SHELXTL'
_computing_publication_material 'Bruker SHELXTL'
_computing_structure_refinement 'SHELXL-97 (Sheldrick, 1997)'
_computing_structure_solution 'SHELXS-97 (Sheldrick, 1990)'
_diffrn_ambient_temperature 293(2)
_diffrn_measured_fraction_theta_full 0.995
_diffrn_measured_fraction_theta_max 0.995
_diffrn_measurement_device_type 'Bruker SMART 1000 CCD'
_diffrn_measurement_method '\f and \w scans'
_diffrn_radiation_monochromator graphite
_diffrn_radiation_source 'fine-focus sealed tube'
_diffrn_radiation_type MoK\a
_diffrn_radiation_wavelength 0.71073
_diffrn_reflns_av_R_equivalents 0.1018
_diffrn_reflns_av_sigmaI/netI 0.1308
_diffrn_reflns_limit_h_max 16
_diffrn_reflns_limit_h_min -18
_diffrn_reflns_limit_k_max 17
_diffrn_reflns_limit_k_min -17
_diffrn_reflns_limit_l_max 16
_diffrn_reflns_limit_l_min -21
_diffrn_reflns_number 19698
_diffrn_reflns_theta_full 26.04
_diffrn_reflns_theta_max 26.04
_diffrn_reflns_theta_min 2.01
_exptl_absorpt_coefficient_mu 0.065
_exptl_absorpt_correction_T_max 0.9928
_exptl_absorpt_correction_T_min 0.9922
_exptl_absorpt_correction_type multi-scan
_exptl_absorpt_process_details 'SADABS, Sheldrick (1996)'
_exptl_crystal_colour white
_exptl_crystal_density_diffrn 1.047
_exptl_crystal_density_method 'not measured'
_exptl_crystal_description bolck
_exptl_crystal_F_000 1240
_exptl_crystal_size_max 0.12
_exptl_crystal_size_mid 0.11
_exptl_crystal_size_min 0.11
_refine_diff_density_max 0.197
_refine_diff_density_min -0.202
_refine_diff_density_rms 0.034
_refine_ls_extinction_coef none
_refine_ls_extinction_method none
_refine_ls_goodness_of_fit_ref 1.026
_refine_ls_hydrogen_treatment mixed
_refine_ls_matrix_type full
_refine_ls_number_parameters 432
_refine_ls_number_reflns 7091
_refine_ls_number_restraints 0
_refine_ls_restrained_S_all 1.026
_refine_ls_R_factor_all 0.2026
_refine_ls_R_factor_gt 0.0574
_refine_ls_shift/su_max 0.001
_refine_ls_shift/su_mean 0.000
_refine_ls_structure_factor_coef Fsqd
_refine_ls_weighting_details 'calc w=1/[\s^2^(Fo^2^)+(0.0300P)^2^+0.0000P] where P=(Fo^2^+2Fc^2^)/3'
_refine_ls_weighting_scheme calc
_refine_ls_wR_factor_gt 0.1038
_refine_ls_wR_factor_ref 0.1291
_reflns_number_gt 2303
_reflns_number_total 7091
_reflns_threshold_expression >2sigma(I)
_cod_data_source_file ic1011154_si_008.cif
_cod_data_source_block amo07m
_cod_depositor_comments
;
The following automatic conversions were performed:

'_symmetry_cell_setting' value 'Monoclinic' changed to 'monoclinic'
according to the built-in table from CIF Core dictionary named
'cif_core.dic' version 2.4.1 from 2010-06-29.

Automatic conversion script
Id: cif_fix_values 1646 2011-03-28 12:23:43Z adriana 
;
_cod_original_cell_volume 3610(2)
_cod_database_code 4316785

loop_
_symmetry_equiv_pos_as_xyz
'x, y, z'
'-x, y+1/2, -z+1/2'
'-x, -y, -z'
'x, -y-1/2, z-1/2'

loop_
_atom_site_label
_atom_site_type_symbol
_atom_site_fract_x
_atom_site_fract_y
_atom_site_fract_z
_atom_site_U_iso_or_equiv
_atom_site_adp_type
_atom_site_occupancy
_atom_site_symmetry_multiplicity
_atom_site_calc_flag
_atom_site_refinement_flags
_atom_site_disorder_assembly
_atom_site_disorder_group
Li Li 0.4413(3) -0.0613(3) -0.0019(3) 0.0605(15) Uani 1 1 d . . .
O1 O 0.65076(17) 0.12661(16) 0.08759(12) 0.0601(6) Uani 1 1 d . . .
O2 O 0.64249(13) 0.07548(13) -0.07250(11) 0.0535(5) Uani 1 1 d . . .
O3 O 0.56857(13) -0.07038(12) 0.01449(11) 0.0562(6) Uani 1 1 d . . .
O4 O 0.8101(2) 0.0294(2) 0.1397(2) 0.1031(10) Uani 1 1 d . . .
C1 C 0.67139(19) 0.2128(2) 0.05886(18) 0.0489(8) Uani 1 1 d . . .
C2 C 0.64905(19) 0.2936(2) 0.09373(17) 0.0534(8) Uani 1 1 d . . .
C3 C 0.6670(2) 0.3756(2) 0.05877(19) 0.0600(9) Uani 1 1 d . . .
H3A H 0.6512 0.4308 0.0796 0.072 Uiso 1 1 calc R . .
C4 C 0.7069(2) 0.3809(2) -0.00509(18) 0.0568(9) Uani 1 1 d . . .
C5 C 0.72719(19) 0.2981(2) -0.03746(17) 0.0548(8) Uani 1 1 d . . .
H5A H 0.7534 0.2991 -0.0807 0.066 Uiso 1 1 calc R . .
C6 C 0.70909(18) 0.2142(2) -0.00663(17) 0.0462(8) Uani 1 1 d . . .
C7 C 0.7292(2) 0.12510(19) -0.04472(17) 0.0561(9) Uani 1 1 d . . .
H7A H 0.7570 0.1386 -0.0883 0.067 Uiso 1 1 calc R . .
H7B H 0.7731 0.0877 -0.0069 0.067 Uiso 1 1 calc R . .
C8 C 0.6579(2) -0.0168(2) -0.10021(17) 0.0600(9) Uani 1 1 d . . .
H8A H 0.6970 -0.0121 -0.1374 0.072 Uiso 1 1 calc R . .
H8B H 0.5981 -0.0429 -0.1276 0.072 Uiso 1 1 calc R . .
C9 C 0.7043(2) -0.0812(2) -0.03458(18) 0.0502(8) Uani 1 1 d . . .
C10 C 0.7938(2) -0.1142(2) -0.02938(19) 0.0590(9) Uani 1 1 d . . .
H10A H 0.8253 -0.0954 -0.0668 0.071 Uiso 1 1 calc R . .
C11 C 0.8384(2) -0.1742(2) 0.0296(2) 0.0540(9) Uani 1 1 d . . .
C12 C 0.7871(2) -0.19982(19) 0.08370(18) 0.0593(9) Uani 1 1 d . . .
H12A H 0.8152 -0.2402 0.1238 0.071 Uiso 1 1 calc R . .
C13 C 0.6964(2) -0.16890(19) 0.08156(18) 0.0493(8) Uani 1 1 d . . .
C14 C 0.6525(2) -0.1071(2) 0.02080(19) 0.0501(8) Uani 1 1 d . . .
C15 C 0.6440(2) -0.2018(2) 0.14270(19) 0.0605(9) Uani 1 1 d . . .
C16 C 0.5551(2) -0.2554(2) 0.1022(2) 0.0823(11) Uani 1 1 d . . .
H16A H 0.5722 -0.3083 0.0756 0.123 Uiso 1 1 calc R . .
H16B H 0.5145 -0.2159 0.0648 0.123 Uiso 1 1 calc R . .
H16C H 0.5231 -0.2756 0.1409 0.123 Uiso 1 1 calc R . .
C17 C 0.7056(2) -0.2670(2) 0.2046(2) 0.1019(13) Uani 1 1 d . . .
H17A H 0.7226 -0.3205 0.1788 0.153 Uiso 1 1 calc R . .
H17B H 0.6709 -0.2859 0.2418 0.153 Uiso 1 1 calc R . .
H17C H 0.7613 -0.2348 0.2315 0.153 Uiso 1 1 calc R . .
C18 C 0.6176(2) -0.1181(2) 0.18709(19) 0.0923(12) Uani 1 1 d . . .
H18A H 0.5787 -0.0766 0.1504 0.138 Uiso 1 1 calc R . .
H18B H 0.6736 -0.0865 0.2142 0.138 Uiso 1 1 calc R . .
H18C H 0.5839 -0.1390 0.2245 0.138 Uiso 1 1 calc R . .
C19 C 0.9382(2) -0.2084(2) 0.0349(2) 0.0772(11) Uani 1 1 d . . .
C20 C 0.9738(3) -0.2751(3) 0.1020(3) 0.172(2) Uani 1 1 d . . .
H20A H 0.9755 -0.2446 0.1510 0.258 Uiso 1 1 calc R . .
H20B H 1.0358 -0.2953 0.1012 0.258 Uiso 1 1 calc R . .
H20C H 0.9327 -0.3276 0.0964 0.258 Uiso 1 1 calc R . .
C21 C 1.0051(3) -0.1279(3) 0.0406(3) 0.178(3) Uani 1 1 d . . .
H21A H 1.0081 -0.0948 0.0887 0.268 Uiso 1 1 calc R . .
H21B H 0.9833 -0.0872 -0.0032 0.268 Uiso 1 1 calc R . .
H21C H 1.0664 -0.1506 0.0402 0.268 Uiso 1 1 calc R . .
C22 C 0.9397(3) -0.2603(3) -0.0408(3) 0.156(2) Uani 1 1 d . . .
H22A H 0.8983 -0.3126 -0.0465 0.233 Uiso 1 1 calc R . .
H22B H 1.0023 -0.2812 -0.0386 0.233 Uiso 1 1 calc R . .
H22C H 0.9193 -0.2197 -0.0850 0.233 Uiso 1 1 calc R . .
C23 C 0.7257(4) 0.4725(2) -0.0430(3) 0.0879(13) Uani 1 1 d . . .
C24 C 0.8345(12) 0.4772(9) -0.0480(9) 0.145(6) Uani 0.60 1 d P . .
H24A H 0.8491 0.4234 -0.0750 0.218 Uiso 0.60 1 calc PR . .
H24B H 0.8745 0.4790 0.0041 0.218 Uiso 0.60 1 calc PR . .
H24C H 0.8442 0.5318 -0.0761 0.218 Uiso 0.60 1 calc PR . .
C24A C 0.809(3) 0.4692(17) -0.055(3) 0.42(4) Uani 0.40 1 d P . .
H24D H 0.8545 0.4789 -0.0066 0.628 Uiso 0.40 1 calc PR . .
H24E H 0.8150 0.5165 -0.0921 0.628 Uiso 0.40 1 calc PR . .
H24F H 0.8187 0.4096 -0.0762 0.628 Uiso 0.40 1 calc PR . .
C25 C 0.6503(11) 0.4841(8) -0.1238(7) 0.180(6) Uani 0.70 1 d P . .
H25A H 0.5885 0.4831 -0.1146 0.271 Uiso 0.70 1 calc PR . .
H25B H 0.6565 0.4342 -0.1583 0.271 Uiso 0.70 1 calc PR . .
H25C H 0.6602 0.5419 -0.1474 0.271 Uiso 0.70 1 calc PR . .
C25A C 0.700(4) 0.469(2) -0.1187(18) 0.31(4) Uani 0.30 1 d P . .
H25D H 0.6327 0.4668 -0.1351 0.462 Uiso 0.30 1 calc PR . .
H25E H 0.7257 0.4143 -0.1368 0.462 Uiso 0.30 1 calc PR . .
H25F H 0.7225 0.5227 -0.1405 0.462 Uiso 0.30 1 calc PR . .
C26 C 0.7172(13) 0.5585(8) 0.0045(7) 0.120(4) Uani 0.70 1 d P . .
H26A H 0.6555 0.5612 0.0139 0.180 Uiso 0.70 1 calc PR . .
H26B H 0.7277 0.6125 -0.0241 0.180 Uiso 0.70 1 calc PR . .
H26C H 0.7631 0.5561 0.0539 0.180 Uiso 0.70 1 calc PR . .
C26A C 0.679(3) 0.5480(19) -0.002(2) 0.25(3) Uani 0.30 1 d P . .
H26D H 0.6160 0.5296 -0.0028 0.369 Uiso 0.30 1 calc PR . .
H26E H 0.6776 0.6055 -0.0299 0.369 Uiso 0.30 1 calc PR . .
H26F H 0.7143 0.5556 0.0511 0.369 Uiso 0.30 1 calc PR . .
C27 C 0.6060(3) 0.2928(2) 0.1649(2) 0.0685(10) Uani 1 1 d . . .
C28 C 0.6695(3) 0.2415(3) 0.2338(2) 0.1230(16) Uani 1 1 d . . .
H28A H 0.6790 0.1792 0.2182 0.184 Uiso 1 1 calc R . .
H28B H 0.6405 0.2404 0.2773 0.184 Uiso 1 1 calc R . .
H28C H 0.7289 0.2726 0.2492 0.184 Uiso 1 1 calc R . .
C29 C 0.5919(3) 0.3912(2) 0.1938(2) 0.1046(14) Uani 1 1 d . . .
H29A H 0.6515 0.4217 0.2097 0.157 Uiso 1 1 calc R . .
H29B H 0.5636 0.3876 0.2376 0.157 Uiso 1 1 calc R . .
H29C H 0.5517 0.4255 0.1520 0.157 Uiso 1 1 calc R . .
C30 C 0.5084(2) 0.2467(2) 0.1421(2) 0.1039(14) Uani 1 1 d . . .
H30A H 0.5146 0.1844 0.1250 0.156 Uiso 1 1 calc R . .
H30B H 0.4683 0.2810 0.1003 0.156 Uiso 1 1 calc R . .
H30C H 0.4815 0.2459 0.1868 0.156 Uiso 1 1 calc R . .
C31 C 0.8529(6) 0.0352(7) 0.2201(4) 0.141(3) Uani 0.70 1 d P . .
H31A H 0.8216 -0.0066 0.2488 0.169 Uiso 0.70 1 calc PR . .
H31B H 0.8461 0.0976 0.2383 0.169 Uiso 0.70 1 calc PR . .
C31A C 0.8920(11) 0.0798(11) 0.1704(12) 0.112(5) Uani 0.30 1 d P . .
H31C H 0.8779 0.1370 0.1941 0.135 Uiso 0.30 1 calc PR . .
H31D H 0.9241 0.0944 0.1296 0.135 Uiso 0.30 1 calc PR . .
C32 C 0.9563(4) 0.0107(5) 0.2371(3) 0.1011(15) Uani 1 1 d . . .
C33 C 0.9677(7) -0.0648(7) 0.2800(6) 0.203(4) Uani 1 1 d . . .
H33A H 0.9147 -0.0879 0.2936 0.244 Uiso 1 1 calc R . .
C34 C 1.0461(13) -0.1115(12) 0.3057(6) 0.309(10) Uani 1 1 d . . .
H34A H 1.0525 -0.1699 0.3286 0.371 Uiso 1 1 calc R . .
C35 C 1.1148(8) -0.0579(12) 0.2922(9) 0.270(14) Uani 1 1 d . . .
H35A H 1.1696 -0.0866 0.3200 0.323 Uiso 1 1 calc R . .
C36 C 1.1380(16) -0.0019(18) 0.2673(15) 0.180(9) Uani 0.60 1 d P . .
H36A H 1.1988 0.0162 0.2674 0.216 Uiso 0.60 1 calc PR . .
C36A C 1.0997(15) 0.0627(18) 0.2324(13) 0.149(8) Uani 0.40 1 d P . .
H36B H 1.1388 0.1107 0.2197 0.179 Uiso 0.40 1 d PR . .
C37 C 1.0322(9) 0.0497(6) 0.2245(4) 0.190(4) Uani 1 1 d . . .
H37A H 1.0067 0.0886 0.1825 0.228 Uiso 1 1 calc R . .
H1A H 0.707(3) 0.091(2) 0.104(2) 0.119(16) Uiso 1 1 d . . .
H4A H 0.826(6) -0.022(6) 0.126(5) 0.41(6) Uiso 1 1 d . . .

loop_
_atom_site_aniso_label
_atom_site_aniso_U_11
_atom_site_aniso_U_22
_atom_site_aniso_U_33
_atom_site_aniso_U_23
_atom_site_aniso_U_13
_atom_site_aniso_U_12
Li 0.044(3) 0.053(3) 0.087(4) -0.001(3) 0.022(3) -0.004(3)
O1 0.0635(17) 0.0565(15) 0.0644(16) 0.0066(12) 0.0235(13) -0.0050(14)
O2 0.0491(14) 0.0457(12) 0.0682(15) -0.0058(11) 0.0188(11) -0.0008(11)
O3 0.0418(14) 0.0531(13) 0.0777(16) 0.0010(11) 0.0224(11) 0.0057(11)
O4 0.086(2) 0.092(2) 0.108(3) -0.0022(18) -0.0205(17) 0.0142(19)
C1 0.043(2) 0.054(2) 0.051(2) 0.0059(19) 0.0139(16) -0.0016(17)
C2 0.047(2) 0.066(2) 0.048(2) -0.007(2) 0.0138(17) -0.0015(19)
C3 0.064(2) 0.057(2) 0.061(3) -0.010(2) 0.0192(19) 0.0039(19)
C4 0.068(3) 0.051(2) 0.054(2) 0.0017(19) 0.0202(19) 0.0032(18)
C5 0.063(2) 0.053(2) 0.055(2) -0.0022(19) 0.0257(17) -0.0040(19)
C6 0.0399(19) 0.042(2) 0.058(2) -0.0044(18) 0.0162(16) -0.0041(16)
C7 0.045(2) 0.052(2) 0.074(3) -0.0023(18) 0.0207(18) -0.0041(17)
C8 0.069(2) 0.053(2) 0.063(2) -0.0094(19) 0.0258(18) -0.0003(18)
C9 0.049(2) 0.0449(19) 0.059(2) -0.0030(17) 0.0180(18) -0.0003(17)
C10 0.055(2) 0.052(2) 0.080(3) -0.0075(19) 0.037(2) 0.0012(18)
C11 0.046(2) 0.046(2) 0.075(3) -0.0019(18) 0.0252(19) 0.0052(17)
C12 0.054(2) 0.053(2) 0.073(2) 0.0031(18) 0.0204(18) 0.0067(18)
C13 0.042(2) 0.0469(19) 0.064(2) -0.0036(17) 0.0208(18) 0.0010(16)
C14 0.041(2) 0.0419(19) 0.071(3) -0.0109(18) 0.0204(19) -0.0014(16)
C15 0.057(2) 0.069(2) 0.061(2) 0.006(2) 0.0265(19) 0.005(2)
C16 0.075(3) 0.073(2) 0.108(3) 0.011(2) 0.041(2) -0.009(2)
C17 0.089(3) 0.132(3) 0.093(3) 0.041(3) 0.039(2) 0.015(3)
C18 0.101(3) 0.109(3) 0.082(3) -0.018(2) 0.049(2) -0.009(3)
C19 0.050(2) 0.067(2) 0.123(3) 0.001(2) 0.039(2) 0.014(2)
C20 0.101(4) 0.211(5) 0.226(6) 0.112(5) 0.082(4) 0.101(4)
C21 0.051(3) 0.096(3) 0.393(8) -0.001(4) 0.064(4) -0.011(3)
C22 0.135(4) 0.157(4) 0.200(5) -0.024(4) 0.089(4) 0.065(3)
C23 0.143(5) 0.046(3) 0.087(4) 0.004(2) 0.052(3) 0.003(3)
C24 0.166(11) 0.080(8) 0.252(14) -0.003(9) 0.170(10) -0.014(8)
C24A 0.31(4) 0.124(19) 0.96(9) 0.25(3) 0.42(5) 0.02(2)
C25 0.310(14) 0.081(8) 0.106(9) 0.031(6) -0.036(8) 0.031(10)
C25A 0.77(12) 0.109(19) 0.09(2) 0.113(17) 0.20(4) 0.23(4)
C26 0.220(10) 0.055(6) 0.112(8) -0.031(6) 0.092(7) -0.026(6)
C26A 0.49(7) 0.022(11) 0.35(5) 0.086(19) 0.34(5) 0.06(2)
C27 0.078(3) 0.079(3) 0.058(3) -0.018(2) 0.034(2) -0.012(2)
C28 0.165(5) 0.157(4) 0.051(3) 0.006(3) 0.035(3) -0.003(3)
C29 0.117(3) 0.116(3) 0.103(3) -0.048(3) 0.070(3) -0.027(3)
C30 0.092(3) 0.121(3) 0.121(3) -0.047(3) 0.069(3) -0.041(3)
C31 0.103(7) 0.225(10) 0.081(7) -0.027(6) -0.004(5) 0.046(6)
C31A 0.075(13) 0.122(13) 0.132(16) 0.035(12) 0.009(12) -0.014(11)
C32 0.063(4) 0.123(4) 0.102(5) -0.029(3) -0.010(3) 0.016(3)
C33 0.246(12) 0.197(9) 0.204(9) 0.037(6) 0.128(9) 0.028(7)
C34 0.52(3) 0.232(14) 0.133(8) 0.031(7) 0.007(14) 0.105(17)
C35 0.095(9) 0.37(3) 0.272(19) -0.089(18) -0.089(10) 0.045(11)
C36 0.088(13) 0.25(3) 0.223(18) -0.088(16) 0.075(12) -0.016(12)
C36A 0.066(15) 0.23(2) 0.148(16) -0.080(16) 0.010(12) -0.044(15)
C37 0.213(10) 0.252(9) 0.112(5) -0.043(5) 0.051(7) -0.128(10)

loop_
_atom_type_symbol
_atom_type_description
_atom_type_scat_dispersion_real
_atom_type_scat_dispersion_imag
_atom_type_scat_source
C C 0.0033 0.0016 'International Tables Vol C Tables 4.2.6.8 and 6.1.1.4'
H H 0.0000 0.0000 'International Tables Vol C Tables 4.2.6.8 and 6.1.1.4'
Li Li -0.0003 0.0001 'International Tables Vol C Tables 4.2.6.8 and 6.1.1.4'
O O 0.0106 0.0060 'International Tables Vol C Tables 4.2.6.8 and 6.1.1.4'

loop_
_geom_angle_atom_site_label_1
_geom_angle_atom_site_label_2
_geom_angle_atom_site_label_3
_geom_angle
_geom_angle_site_symmetry_1
_geom_angle_site_symmetry_3
_geom_angle_publ_flag
O3 Li O3 97.7(2) . 3_655 ?
O3 Li O1 124.4(3) . 3_655 ?
O3 Li O1 111.3(3) 3_655 3_655 ?
O3 Li O2 131.0(3) . 3_655 ?
O3 Li O2 97.8(2) 3_655 3_655 ?
O1 Li O2 91.8(2) 3_655 3_655 ?
O3 Li Li 50.47(18) . 3_655 ?
O3 Li Li 47.28(18) 3_655 3_655 ?
O1 Li Li 134.5(4) 3_655 3_655 ?
O2 Li Li 126.2(3) 3_655 3_655 ?
O3 Li C1 119.8(2) . 3_655 ?
O3 Li C1 135.9(3) 3_655 3_655 ?
O1 Li C1 28.66(11) 3_655 3_655 ?
O2 Li C1 75.43(17) 3_655 3_655 ?
Li Li C1 158.2(3) 3_655 3_655 ?
O3 Li C14 122.7(2) . 3_655 ?
O3 Li C14 25.15(11) 3_655 3_655 ?
O1 Li C14 95.6(2) 3_655 3_655 ?
O2 Li C14 78.61(17) 3_655 3_655 ?
Li Li C14 72.3(2) 3_655 3_655 ?
C1 Li C14 114.35(19) 3_655 3_655 ?
O3 Li O1 49.11(14) . . ?
O3 Li O1 54.41(14) 3_655 . ?
O1 Li O1 154.8(2) 3_655 . ?
O2 Li O1 109.78(19) 3_655 . ?
Li Li O1 20.23(18) 3_655 . ?
C1 Li O1 168.76(18) 3_655 . ?
C14 Li O1 76.76(13) 3_655 . ?
C1 O1 Li 108.3(2) . 3_655 ?
C1 O1 Li 130.88(19) . . ?
Li O1 Li 25.2(2) 3_655 . ?
C1 O1 H1A 110(2) . . ?
Li O1 H1A 110(2) 3_655 . ?
Li O1 H1A 106(2) . . ?
C7 O2 C8 111.9(2) . . ?
C7 O2 Li 117.5(2) . 3_655 ?
C8 O2 Li 107.0(2) . 3_655 ?
C14 O3 Li 160.1(2) . . ?
C14 O3 Li 116.8(2) . 3_655 ?
Li O3 Li 82.3(2) . 3_655 ?
C31A O4 C31 56.4(6) . . ?
C31A O4 H4A 107(6) . . ?
C31 O4 H4A 105(6) . . ?
C6 C1 C2 122.2(3) . . ?
C6 C1 O1 118.2(3) . . ?
C2 C1 O1 119.4(3) . . ?
C6 C1 Li 92.1(2) . 3_655 ?
C2 C1 Li 129.4(2) . 3_655 ?
O1 C1 Li 43.03(17) . 3_655 ?
C3 C2 C1 115.5(3) . . ?
C3 C2 C27 121.8(3) . . ?
C1 C2 C27 122.7(3) . . ?
C4 C3 C2 124.5(3) . . ?
C4 C3 H3A 117.7 . . ?
C2 C3 H3A 117.7 . . ?
C3 C4 C5 117.3(3) . . ?
C3 C4 C23 123.5(3) . . ?
C5 C4 C23 119.1(3) . . ?
C6 C5 C4 121.1(3) . . ?
C6 C5 H5A 119.5 . . ?
C4 C5 H5A 119.5 . . ?
C5 C6 C1 119.4(3) . . ?
C5 C6 C7 119.9(3) . . ?
C1 C6 C7 120.8(3) . . ?
O2 C7 C6 108.8(2) . . ?
O2 C7 H7A 109.9 . . ?
C6 C7 H7A 109.9 . . ?
O2 C7 H7B 109.9 . . ?
C6 C7 H7B 109.9 . . ?
H7A C7 H7B 108.3 . . ?
O2 C8 C9 112.9(2) . . ?
O2 C8 H8A 109.0 . . ?
C9 C8 H8A 109.0 . . ?
O2 C8 H8B 109.0 . . ?
C9 C8 H8B 109.0 . . ?
H8A C8 H8B 107.8 . . ?
C10 C9 C14 121.5(3) . . ?
C10 C9 C8 120.6(3) . . ?
C14 C9 C8 117.8(3) . . ?
C9 C10 C11 122.4(3) . . ?
C9 C10 H10A 118.8 . . ?
C11 C10 H10A 118.8 . . ?
C10 C11 C12 115.9(3) . . ?
C10 C11 C19 121.4(3) . . ?
C12 C11 C19 122.7(3) . . ?
C13 C12 C11 124.4(3) . . ?
C13 C12 H12A 117.8 . . ?
C11 C12 H12A 117.8 . . ?
C12 C13 C14 118.5(3) . . ?
C12 C13 C15 121.1(3) . . ?
C14 C13 C15 120.3(3) . . ?
O3 C14 C13 124.0(3) . . ?
O3 C14 C9 118.7(3) . . ?
C13 C14 C9 117.2(3) . . ?
O3 C14 Li 38.05(16) . 3_655 ?
C13 C14 Li 139.7(2) . 3_655 ?
C9 C14 Li 91.1(2) . 3_655 ?
C13 C15 C16 110.2(3) . . ?
C13 C15 C18 109.9(3) . . ?
C16 C15 C18 109.9(3) . . ?
C13 C15 C17 111.7(3) . . ?
C16 C15 C17 107.6(3) . . ?
C18 C15 C17 107.4(3) . . ?
C15 C16 H16A 109.5 . . ?
C15 C16 H16B 109.5 . . ?
H16A C16 H16B 109.5 . . ?
C15 C16 H16C 109.5 . . ?
H16A C16 H16C 109.5 . . ?
H16B C16 H16C 109.5 . . ?
C15 C17 H17A 109.5 . . ?
C15 C17 H17B 109.5 . . ?
H17A C17 H17B 109.5 . . ?
C15 C17 H17C 109.5 . . ?
H17A C17 H17C 109.5 . . ?
H17B C17 H17C 109.5 . . ?
C15 C18 H18A 109.5 . . ?
C15 C18 H18B 109.5 . . ?
H18A C18 H18B 109.5 . . ?
C15 C18 H18C 109.5 . . ?
H18A C18 H18C 109.5 . . ?
H18B C18 H18C 109.5 . . ?
C20 C19 C21 110.0(4) . . ?
C20 C19 C22 106.8(3) . . ?
C21 C19 C22 106.8(3) . . ?
C20 C19 C11 113.5(3) . . ?
C21 C19 C11 110.7(3) . . ?
C22 C19 C11 108.7(3) . . ?
C19 C20 H20A 109.5 . . ?
C19 C20 H20B 109.5 . . ?
H20A C20 H20B 109.5 . . ?
C19 C20 H20C 109.5 . . ?
H20A C20 H20C 109.5 . . ?
H20B C20 H20C 109.5 . . ?
C19 C21 H21A 109.5 . . ?
C19 C21 H21B 109.5 . . ?
H21A C21 H21B 109.5 . . ?
C19 C21 H21C 109.5 . . ?
H21A C21 H21C 109.5 . . ?
H21B C21 H21C 109.5 . . ?
C19 C22 H22A 109.5 . . ?
C19 C22 H22B 109.5 . . ?
H22A C22 H22B 109.5 . . ?
C19 C22 H22C 109.5 . . ?
H22A C22 H22C 109.5 . . ?
H22B C22 H22C 109.5 . . ?
C24A C23 C25A 83(3) . . ?
C24A C23 C26 109.2(17) . . ?
C25A C23 C26 123.8(14) . . ?
C24A C23 C4 108.4(13) . . ?
C25A C23 C4 111.9(18) . . ?
C26 C23 C4 114.8(6) . . ?
C24A C23 C26A 130(2) . . ?
C25A C23 C26A 117(2) . . ?
C26 C23 C26A 21(2) . . ?
C4 C23 C26A 105.1(13) . . ?
C24A C23 C25 110(2) . . ?
C25A C23 C25 28(3) . . ?
C26 C23 C25 105.8(8) . . ?
C4 C23 C25 108.6(6) . . ?
C26A C23 C25 92.6(17) . . ?
C24A C23 C24 8(2) . . ?
C25A C23 C24 90(2) . . ?
C26 C23 C24 102.0(8) . . ?
C4 C23 C24 110.0(7) . . ?
C26A C23 C24 123.1(17) . . ?
C25 C23 C24 115.6(9) . . ?
C23 C24 H24A 109.5 . . ?
C23 C24 H24B 109.5 . . ?
H24A C24 H24B 109.5 . . ?
C23 C24 H24C 109.5 . . ?
H24A C24 H24C 109.5 . . ?
H24B C24 H24C 109.5 . . ?
C23 C24A H24D 109.5 . . ?
C23 C24A H24E 109.5 . . ?
H24D C24A H24E 109.5 . . ?
C23 C24A H24F 109.5 . . ?
H24D C24A H24F 109.5 . . ?
H24E C24A H24F 109.5 . . ?
C23 C25 H25A 109.5 . . ?
C23 C25 H25B 109.5 . . ?
H25A C25 H25B 109.5 . . ?
C23 C25 H25C 109.5 . . ?
H25A C25 H25C 109.5 . . ?
H25B C25 H25C 109.5 . . ?
C23 C25A H25D 109.5 . . ?
C23 C25A H25E 109.5 . . ?
H25D C25A H25E 109.5 . . ?
C23 C25A H25F 109.5 . . ?
H25D C25A H25F 109.5 . . ?
H25E C25A H25F 109.5 . . ?
C23 C26 H26A 109.5 . . ?
C23 C26 H26B 109.5 . . ?
H26A C26 H26B 109.5 . . ?
C23 C26 H26C 109.5 . . ?
H26A C26 H26C 109.5 . . ?
H26B C26 H26C 109.5 . . ?
C23 C26A H26D 109.5 . . ?
C23 C26A H26E 109.5 . . ?
H26D C26A H26E 109.5 . . ?
C23 C26A H26F 109.5 . . ?
H26D C26A H26F 109.5 . . ?
H26E C26A H26F 109.5 . . ?
C28 C27 C2 110.8(3) . . ?
C28 C27 C29 107.1(3) . . ?
C2 C27 C29 112.1(3) . . ?
C28 C27 C30 110.2(3) . . ?
C2 C27 C30 109.5(3) . . ?
C29 C27 C30 107.0(3) . . ?
C27 C28 H28A 109.5 . . ?
C27 C28 H28B 109.5 . . ?
H28A C28 H28B 109.5 . . ?
C27 C28 H28C 109.5 . . ?
H28A C28 H28C 109.5 . . ?
H28B C28 H28C 109.5 . . ?
C27 C29 H29A 109.5 . . ?
C27 C29 H29B 109.5 . . ?
H29A C29 H29B 109.5 . . ?
C27 C29 H29C 109.5 . . ?
H29A C29 H29C 109.5 . . ?
H29B C29 H29C 109.5 . . ?
C27 C30 H30A 109.5 . . ?
C27 C30 H30B 109.5 . . ?
H30A C30 H30B 109.5 . . ?
C27 C30 H30C 109.5 . . ?
H30A C30 H30C 109.5 . . ?
H30B C30 H30C 109.5 . . ?
O4 C31 C32 111.5(5) . . ?
O4 C31 H31A 109.3 . . ?
C32 C31 H31A 109.3 . . ?
O4 C31 H31B 109.3 . . ?
C32 C31 H31B 109.3 . . ?
H31A C31 H31B 108.0 . . ?
O4 C31A C32 104.4(9) . . ?
O4 C31A H31C 110.9 . . ?
C32 C31A H31C 110.9 . . ?
O4 C31A H31D 110.9 . . ?
C32 C31A H31D 110.9 . . ?
H31C C31A H31D 108.9 . . ?
C33 C32 C37 117.1(7) . . ?
C33 C32 C31 106.9(9) . . ?
C37 C32 C31 135.8(10) . . ?
C33 C32 C31A 151.8(9) . . ?
C37 C32 C31A 89.1(9) . . ?
C31 C32 C31A 49.1(5) . . ?
C32 C33 C34 127.0(12) . . ?
C32 C33 H33A 116.5 . . ?
C34 C33 H33A 116.5 . . ?
C33 C34 C35 106.1(16) . . ?
C33 C34 H34A 126.9 . . ?
C35 C34 H34A 126.9 . . ?
C36 C35 C34 152(2) . . ?
C36 C35 C36A 25.2(19) . . ?
C34 C35 C36A 126.8(11) . . ?
C36 C35 H35A 104.1 . . ?
C34 C35 H35A 104.1 . . ?
C36A C35 H35A 129.0 . . ?
C35 C36 C37 99.9(19) . . ?
C35 C36 H36A 130.1 . . ?
C37 C36 H36A 130.1 . . ?
C37 C36A C35 84(2) . . ?
C37 C36A H36B 138.0 . . ?
C35 C36A H36B 138.3 . . ?
C36A C37 C32 157(2) . . ?
C36A C37 C36 41(2) . . ?
C32 C37 C36 117.0(9) . . ?
C36A C37 H37A 101.3 . . ?
C32 C37 H37A 101.3 . . ?
C36 C37 H37A 139.0 . . ?

loop_
_geom_bond_atom_site_label_1
_geom_bond_atom_site_label_2
_geom_bond_distance
_geom_bond_site_symmetry_2
_geom_bond_publ_flag
Li O3 1.826(5) . ?
Li O3 1.917(5) 3_655 ?
Li O1 1.998(5) 3_655 ?
Li O2 2.008(5) 3_655 ?
Li Li 2.463(10) 3_655 ?
Li C1 2.779(6) 3_655 ?
Li C14 2.776(6) 3_655 ?
Li O1 4.118(6) . ?
O1 C1 1.404(3) . ?
O1 Li 1.998(5) 3_655 ?
O1 H1A 0.96(4) . ?
O2 C7 1.439(3) . ?
O2 C8 1.455(3) . ?
O2 Li 2.008(5) 3_655 ?
O3 C14 1.322(3) . ?
O3 Li 1.917(5) 3_655 ?
O4 C31A 1.397(17) . ?
O4 C31 1.400(7) . ?
O4 H4A 0.83(8) . ?
C1 C6 1.391(3) . ?
C1 C2 1.393(4) . ?
C1 Li 2.779(6) 3_655 ?
C2 C3 1.388(4) . ?
C2 C27 1.530(4) . ?
C3 C4 1.386(3) . ?
C3 H3A 0.9300 . ?
C4 C5 1.387(4) . ?
C4 C23 1.535(4) . ?
C5 C6 1.378(3) . ?
C5 H5A 0.9300 . ?
C6 C7 1.512(3) . ?
C7 H7A 0.9700 . ?
C7 H7B 0.9700 . ?
C8 C9 1.508(4) . ?
C8 H8A 0.9700 . ?
C8 H8B 0.9700 . ?
C9 C10 1.380(4) . ?
C9 C14 1.421(4) . ?
C10 C11 1.387(4) . ?
C10 H10A 0.9300 . ?
C11 C12 1.397(4) . ?
C11 C19 1.528(4) . ?
C12 C13 1.397(4) . ?
C12 H12A 0.9300 . ?
C13 C14 1.419(4) . ?
C13 C15 1.538(4) . ?
C14 Li 2.776(6) 3_655 ?
C15 C16 1.536(4) . ?
C15 C18 1.537(4) . ?
C15 C17 1.551(4) . ?
C16 H16A 0.9600 . ?
C16 H16B 0.9600 . ?
C16 H16C 0.9600 . ?
C17 H17A 0.9600 . ?
C17 H17B 0.9600 . ?
C17 H17C 0.9600 . ?
C18 H18A 0.9600 . ?
C18 H18B 0.9600 . ?
C18 H18C 0.9600 . ?
C19 C20 1.512(5) . ?
C19 C21 1.510(4) . ?
C19 C22 1.530(4) . ?
C20 H20A 0.9600 . ?
C20 H20B 0.9600 . ?
C20 H20C 0.9600 . ?
C21 H21A 0.9600 . ?
C21 H21B 0.9600 . ?
C21 H21C 0.9600 . ?
C22 H22A 0.9600 . ?
C22 H22B 0.9600 . ?
C22 H22C 0.9600 . ?
C23 C24A 1.29(3) . ?
C23 C25A 1.29(3) . ?
C23 C26 1.518(12) . ?
C23 C26A 1.55(4) . ?
C23 C25 1.581(12) . ?
C23 C24 1.623(15) . ?
C24 H24A 0.9600 . ?
C24 H24B 0.9600 . ?
C24 H24C 0.9600 . ?
C24A H24D 0.9600 . ?
C24A H24E 0.9600 . ?
C24A H24F 0.9600 . ?
C25 H25A 0.9600 . ?
C25 H25B 0.9600 . ?
C25 H25C 0.9600 . ?
C25A H25D 0.9600 . ?
C25A H25E 0.9600 . ?
C25A H25F 0.9600 . ?
C26 H26A 0.9600 . ?
C26 H26B 0.9600 . ?
C26 H26C 0.9600 . ?
C26A H26D 0.9600 . ?
C26A H26E 0.9600 . ?
C26A H26F 0.9600 . ?
C27 C28 1.527(4) . ?
C27 C29 1.539(4) . ?
C27 C30 1.544(4) . ?
C28 H28A 0.9600 . ?
C28 H28B 0.9600 . ?
C28 H28C 0.9600 . ?
C29 H29A 0.9600 . ?
C29 H29B 0.9600 . ?
C29 H29C 0.9600 . ?
C30 H30A 0.9600 . ?
C30 H30B 0.9600 . ?
C30 H30C 0.9600 . ?
C31 C32 1.516(8) . ?
C31 H31A 0.9700 . ?
C31 H31B 0.9700 . ?
C31A C32 1.650(17) . ?
C31A H31C 0.9700 . ?
C31A H31D 0.9700 . ?
C32 C33 1.313(8) . ?
C32 C37 1.315(7) . ?
C33 C34 1.316(12) . ?
C33 H33A 0.9300 . ?
C34 C35 1.337(17) . ?
C34 H34A 0.9300 . ?
C35 C36 1.02(3) . ?
C35 C36A 2.02(3) . ?
C35 H35A 0.9300 . ?
C36 C37 1.72(3) . ?
C36 H36A 0.9300 . ?
C36A C37 0.985(19) . ?
C36A H36B 0.9599 . ?
C37 H37A 0.9300 . ?
